data_4072460
loop_
_publ_author_name
'Irwin, Levi J.'
'Zeits, Paul D.'
'Reibenspies, Joseph H.'
'Miller, Stephen A.'

_publ_section_title
;
 Diffuse Diffraction from Parallel/Antiparallel Metallocene Pillars
;
_journal_issue 5
_journal_name_full Organometallics
_journal_page_first 1129
_journal_paper_doi 10.1021/om060435g
_journal_volume 26
_journal_year 2007
_chemical_formula_sum 'C52 H62 Cl2 Zr'
_chemical_formula_weight 849.14
_chemical_name_systematic
; 
 ? 
;
_space_group_IT_number 14
_symmetry_cell_setting monoclinic
_symmetry_space_group_name_Hall '-P 2ybc'
_symmetry_space_group_name_H-M 'P 1 21/c 1'
_atom_sites_solution_hydrogens geom
_atom_sites_solution_primary direct
_atom_sites_solution_secondary difmap
_audit_creation_method SHELXL-97
_cell_angle_alpha 90.00
_cell_angle_beta 105.807(2)
_cell_angle_gamma 90.00
_cell_formula_units_Z 4
_cell_length_a 16.6127(15)
_cell_length_b 11.2422(10)
_cell_length_c 23.855(2)
_cell_measurement_reflns_used 5571
_cell_measurement_temperature 110(2)
_cell_measurement_theta_max 28.10
_cell_measurement_theta_min 2.21
_cell_volume 4286.8(7)
_computing_cell_refinement 'Bruker SMART'
_computing_data_collection 'Bruker SMART'
_computing_data_reduction 'Bruker SAINT'
_computing_molecular_graphics 'Bruker SHELXTL'
_computing_publication_material 'Bruker SHELXTL'
_computing_structure_refinement 'SHELXL-97 (Sheldrick, 1997)'
_computing_structure_solution 'SHELXS-97 (Sheldrick, 1990)'
_diffrn_ambient_temperature 110(2)
_diffrn_measured_fraction_theta_full 0.987
_diffrn_measured_fraction_theta_max 0.987
_diffrn_measurement_device_type 'CCD area detector'
_diffrn_measurement_method 'phi and omega scans'
_diffrn_radiation_monochromator graphite
_diffrn_radiation_source 'normal-focus sealed tube'
_diffrn_radiation_type MoK\a
_diffrn_radiation_wavelength 0.71073
_diffrn_reflns_av_R_equivalents 0.0328
_diffrn_reflns_av_sigmaI/netI 0.0294
_diffrn_reflns_limit_h_max 19
_diffrn_reflns_limit_h_min -19
_diffrn_reflns_limit_k_max 13
_diffrn_reflns_limit_k_min -13
_diffrn_reflns_limit_l_max 28
_diffrn_reflns_limit_l_min -28
_diffrn_reflns_number 33438
_diffrn_reflns_theta_full 25.00
_diffrn_reflns_theta_max 25.00
_diffrn_reflns_theta_min 3.05
_exptl_absorpt_coefficient_mu 0.416
_exptl_absorpt_correction_T_max 0.9440
_exptl_absorpt_correction_T_min 0.8923
_exptl_absorpt_correction_type multi-scan
_exptl_absorpt_process_details sadabs
_exptl_crystal_colour orange
_exptl_crystal_density_diffrn 1.316
_exptl_crystal_density_meas ?
_exptl_crystal_density_method 'not measured'
_exptl_crystal_description plate
_exptl_crystal_F_000 1792
_exptl_crystal_size_max 0.28
_exptl_crystal_size_mid 0.26
_exptl_crystal_size_min 0.14
_refine_diff_density_max 2.834
_refine_diff_density_min -0.367
_refine_diff_density_rms 0.110
_refine_ls_extinction_method none
_refine_ls_goodness_of_fit_ref 1.105
_refine_ls_hydrogen_treatment mixed
_refine_ls_matrix_type full
_refine_ls_number_parameters 497
_refine_ls_number_reflns 7452
_refine_ls_number_restraints 0
_refine_ls_restrained_S_all 1.105
_refine_ls_R_factor_all 0.0671
_refine_ls_R_factor_gt 0.0554
_refine_ls_shift/su_max 0.005
_refine_ls_shift/su_mean 0.001
_refine_ls_structure_factor_coef Fsqd
_refine_ls_weighting_details 'calc w=1/[\s^2^(Fo^2^)+(0.0914P)^2^+1.9822P] where P=(Fo^2^+2Fc^2^)/3'
_refine_ls_weighting_scheme calc
_refine_ls_wR_factor_gt 0.1331
_refine_ls_wR_factor_ref 0.1443
_reflns_number_gt 5968
_reflns_number_total 7452
_reflns_threshold_expression >2sigma(I)
_cod_data_source_file om060435gsi20061211_031210.cif
_cod_data_source_block sm31_3-Zr
_cod_depositor_comments
;
The following automatic conversions were performed:

'_symmetry_cell_setting' value 'Monoclinic' changed to 'monoclinic'
according to /home/saulius/struct/CIF-dictionaries/cif_core.dic
dictionary named 'cif_core.dic' version 2.4.1 from 2010-06-29.

Automatic conversion script
Id: cif_fix_values 1715 2011-07-08 13:25:40Z adriana 

The following automatic conversions were performed:

'_exptl_crystal_density_meas' value 'not measured' was changed to '?'
- the value is perceived as not measured.

Automatic conversion script
Id: cif_fix_values 3008 2015-01-20 13:52:24Z robertas 
;
_cod_original_sg_symbol_H-M P2(1)/c
_cod_database_code 4072460

loop_
_symmetry_equiv_pos_as_xyz
'x, y, z'
'-x, y+1/2, -z+1/2'
'-x, -y, -z'
'x, -y-1/2, z-1/2'

loop_
_atom_site_label
_atom_site_type_symbol
_atom_site_fract_x
_atom_site_fract_y
_atom_site_fract_z
_atom_site_U_iso_or_equiv
_atom_site_adp_type
_atom_site_occupancy
_atom_site_symmetry_multiplicity
_atom_site_calc_flag
_atom_site_refinement_flags
Zr1 Zr 0.796705(17) 0.25464(2) 0.168091(12) 0.01971(12) Uani 1 1 d .
C1 C 0.92353(18) 0.1371(3) 0.18356(13) 0.0229(6) Uani 1 1 d .
C2 C 0.86064(17) 0.0654(2) 0.14351(13) 0.0213(6) Uani 1 1 d .
C3 C 0.83978(17) 0.0425(2) 0.08259(12) 0.0212(6) Uani 1 1 d .
H3A H 0.8727 0.0776 0.0601 0.025 Uiso 1 1 calc R
C4 C 0.77336(18) -0.0290(3) 0.05509(13) 0.0228(6) Uani 1 1 d .
C5 C 0.75533(18) -0.0432(3) -0.01168(12) 0.0250(6) Uani 1 1 d .
C6 C 0.6926(2) -0.1449(3) -0.03394(13) 0.0289(7) Uani 1 1 d .
H6A H 0.6712 -0.1391 -0.0768 0.035 Uiso 1 1 calc R
H6B H 0.7220 -0.2220 -0.0246 0.035 Uiso 1 1 calc R
C7 C 0.61939(19) -0.1420(3) -0.00738(13) 0.0288(7) Uani 1 1 d .
H7A H 0.5784 -0.2039 -0.0260 0.035 Uiso 1 1 calc R
H7B H 0.5913 -0.0637 -0.0153 0.035 Uiso 1 1 calc R
C8 C 0.64756(19) -0.1633(3) 0.05852(13) 0.0261(7) Uani 1 1 d .
C9 C 0.72081(18) -0.0820(3) 0.08695(12) 0.0222(6) Uani 1 1 d .
C10 C 0.73918(18) -0.0590(3) 0.14589(13) 0.0221(6) Uani 1 1 d .
H10A H 0.7059 -0.0946 0.1680 0.027 Uiso 1 1 calc R
C11 C 0.80545(17) 0.0152(3) 0.17409(12) 0.0214(6) Uani 1 1 d .
C12 C 0.83371(17) 0.0546(2) 0.23428(12) 0.0196(6) Uani 1 1 d .
C13 C 0.80354(17) 0.0293(3) 0.28249(13) 0.0217(6) Uani 1 1 d .
H13A H 0.7552 -0.0190 0.2775 0.026 Uiso 1 1 calc R
C14 C 0.84332(18) 0.0737(3) 0.33722(13) 0.0232(6) Uani 1 1 d .
C15 C 0.80623(19) 0.0467(3) 0.38793(13) 0.0257(6) Uani 1 1 d .
C16 C 0.8726(2) 0.0682(3) 0.44566(14) 0.0414(9) Uani 1 1 d .
H16A H 0.8460 0.0630 0.4780 0.050 Uiso 1 1 calc R
H16B H 0.9155 0.0049 0.4514 0.050 Uiso 1 1 calc R
C17 C 0.9147(2) 0.1875(4) 0.44793(16) 0.0425(9) Uani 1 1 d .
H17A H 0.9527 0.1997 0.4874 0.051 Uiso 1 1 calc R
H17B H 0.8716 0.2508 0.4409 0.051 Uiso 1 1 calc R
C18 C 0.96478(18) 0.1990(3) 0.40279(13) 0.0252(6) Uani 1 1 d .
C19 C 0.91550(18) 0.1469(3) 0.34328(13) 0.0236(6) Uani 1 1 d .
C20 C 0.94553(17) 0.1707(3) 0.29646(12) 0.0225(6) Uani 1 1 d .
H20A H 0.9941 0.2189 0.3020 0.027 Uiso 1 1 calc R
C21 C 0.90673(17) 0.1260(2) 0.23990(12) 0.0216(6) Uani 1 1 d .
C22 C 0.7187(2) 0.0740(3) -0.04120(14) 0.0298(7) Uani 1 1 d .
H22A H 0.7073 0.0659 -0.0835 0.045 Uiso 1 1 calc R
H22B H 0.7589 0.1386 -0.0276 0.045 Uiso 1 1 calc R
H22C H 0.6666 0.0922 -0.0313 0.045 Uiso 1 1 calc R
C23 C 0.8347(2) -0.0714(3) -0.02970(13) 0.0307(7) Uani 1 1 d .
H23A H 0.8210 -0.0794 -0.0722 0.046 Uiso 1 1 calc R
H23B H 0.8589 -0.1460 -0.0114 0.046 Uiso 1 1 calc R
H23C H 0.8753 -0.0068 -0.0171 0.046 Uiso 1 1 calc R
C24 C 0.57153(19) -0.1389(3) 0.08210(14) 0.0312(7) Uani 1 1 d .
H24A H 0.5872 -0.1519 0.1243 0.047 Uiso 1 1 calc R
H24B H 0.5258 -0.1929 0.0633 0.047 Uiso 1 1 calc R
H24C H 0.5532 -0.0564 0.0736 0.047 Uiso 1 1 calc R
C25 C 0.6741(2) -0.2934(3) 0.07176(15) 0.0354(8) Uani 1 1 d .
H25A H 0.7224 -0.3107 0.0570 0.053 Uiso 1 1 calc R
H25B H 0.6277 -0.3460 0.0528 0.053 Uiso 1 1 calc R
H25C H 0.6893 -0.3065 0.1140 0.053 Uiso 1 1 calc R
C26 C 0.7285(2) 0.1244(3) 0.38218(15) 0.0362(8) Uani 1 1 d .
H26A H 0.7440 0.2085 0.3820 0.054 Uiso 1 1 calc R
H26B H 0.7053 0.1091 0.4151 0.054 Uiso 1 1 calc R
H26C H 0.6864 0.1053 0.3457 0.054 Uiso 1 1 calc R
C27 C 0.7796(2) -0.0838(3) 0.38826(14) 0.0315(7) Uani 1 1 d .
H27A H 0.8284 -0.1353 0.3919 0.047 Uiso 1 1 calc R
H27B H 0.7372 -0.1020 0.3518 0.047 Uiso 1 1 calc R
H27C H 0.7562 -0.0976 0.4212 0.047 Uiso 1 1 calc R
C28 C 0.9793(2) 0.3324(3) 0.39707(16) 0.0395(8) Uani 1 1 d .
H28A H 1.0113 0.3451 0.3686 0.059 Uiso 1 1 calc R
H28B H 1.0108 0.3643 0.4350 0.059 Uiso 1 1 calc R
H28C H 0.9253 0.3732 0.3840 0.059 Uiso 1 1 calc R
C29 C 1.0489(2) 0.1374(3) 0.42273(15) 0.0396(9) Uani 1 1 d .
H29A H 1.0790 0.1467 0.3929 0.059 Uiso 1 1 calc R
H29B H 1.0404 0.0526 0.4288 0.059 Uiso 1 1 calc R
H29C H 1.0816 0.1731 0.4593 0.059 Uiso 1 1 calc R
C30 C 0.98371(19) 0.2287(3) 0.16691(13) 0.0230(6) Uani 1 1 d .
C31 C 1.01653(19) 0.1862(3) 0.11638(13) 0.0277(7) Uani 1 1 d .
H31A H 1.0538 0.2467 0.1076 0.042 Uiso 1 1 calc R
H31B H 0.9694 0.1730 0.0819 0.042 Uiso 1 1 calc R
H31C H 1.0474 0.1116 0.1272 0.042 Uiso 1 1 calc R
C32 C 1.0605(2) 0.2585(3) 0.21754(15) 0.0272(7) Uani 1 1 d .
H32A H 1.0957 0.3162 0.2044 0.041 Uiso 1 1 calc R
H32B H 1.0927 0.1858 0.2306 0.041 Uiso 1 1 calc R
H32C H 1.0421 0.2924 0.2498 0.041 Uiso 1 1 calc R
C33 C 0.92498(19) 0.3357(3) 0.15089(13) 0.0257(7) Uani 1 1 d .
C34 C 0.90359(19) 0.4136(3) 0.19139(14) 0.0279(7) Uani 1 1 d .
H34A H 0.9400 0.4325 0.2312 0.034 Uiso 1 1 calc R
C35 C 0.8291(2) 0.4745(3) 0.16268(14) 0.0291(7) Uani 1 1 d .
H35A H 0.8029 0.5410 0.1793 0.035 Uiso 1 1 calc R
C36 C 0.8029(2) 0.4328(3) 0.10516(14) 0.0293(7) Uani 1 1 d .
H36A H 0.7554 0.4652 0.0735 0.035 Uiso 1 1 calc R
C37 C 0.86169(19) 0.3477(3) 0.09818(13) 0.0257(7) Uani 1 1 d .
H37A H 0.8634 0.3120 0.0601 0.031 Uiso 1 1 calc R
C38 C 0.67900(19) 0.2202(3) 0.09062(13) 0.0248(6) Uani 1 1 d .
H38A H 0.6906 0.2493 0.0544 0.030 Uiso 1 1 calc R
H38B H 0.6698 0.1333 0.0865 0.030 Uiso 1 1 calc R
C39 C 0.60137(19) 0.2764(3) 0.09596(13) 0.0248(6) Uani 1 1 d .
C40 C 0.5562(2) 0.2297(3) 0.13276(14) 0.0275(7) Uani 1 1 d .
H40A H 0.5746 0.1574 0.1528 0.033 Uiso 1 1 calc R
C41 C 0.4860(2) 0.2849(3) 0.14102(15) 0.0363(8) Uani 1 1 d .
H41A H 0.4571 0.2505 0.1664 0.044 Uiso 1 1 calc R
C42 C 0.4578(2) 0.3906(3) 0.11226(15) 0.0374(8) Uani 1 1 d .
H42A H 0.4099 0.4293 0.1181 0.045 Uiso 1 1 calc R
C43 C 0.4996(2) 0.4387(3) 0.07536(14) 0.0341(8) Uani 1 1 d .
H43A H 0.4805 0.5111 0.0557 0.041 Uiso 1 1 calc R
C44 C 0.57015(19) 0.3824(3) 0.06637(14) 0.0293(7) Uani 1 1 d .
H44A H 0.5974 0.4161 0.0399 0.035 Uiso 1 1 calc R
C45 C 0.74512(18) 0.3144(3) 0.24368(13) 0.0237(6) Uani 1 1 d .
H45A H 0.6954 0.2645 0.2419 0.028 Uiso 1 1 calc R
H45B H 0.7877 0.2926 0.2801 0.028 Uiso 1 1 calc R
C46 C 0.72040(18) 0.4388(3) 0.25088(12) 0.0225(6) Uani 1 1 d .
C47 C 0.65028(19) 0.4902(3) 0.21164(14) 0.0270(7) Uani 1 1 d .
H47A H 0.6168 0.4426 0.1812 0.032 Uiso 1 1 calc R
C48 C 0.62862(19) 0.6077(3) 0.21599(14) 0.0286(7) Uani 1 1 d .
H48A H 0.5815 0.6399 0.1881 0.034 Uiso 1 1 calc R
C49 C 0.6747(2) 0.6791(3) 0.26048(14) 0.0281(7) Uani 1 1 d .
H49A H 0.6596 0.7599 0.2636 0.034 Uiso 1 1 calc R
C50 C 0.7435(2) 0.6298(3) 0.30054(14) 0.0318(7) Uani 1 1 d .
H50A H 0.7758 0.6772 0.3316 0.038 Uiso 1 1 calc R
C51 C 0.76547(19) 0.5111(3) 0.29548(14) 0.0286(7) Uani 1 1 d .
H51A H 0.8126 0.4791 0.3234 0.034 Uiso 1 1 calc R
Cl1 Cl 0.55894(5) 0.99627(8) 0.24015(4) 0.0398(2) Uani 1 1 d .
Cl2 Cl 0.44181(5) 0.80793(8) 0.18796(4) 0.0424(2) Uani 1 1 d .
C52 C 0.4632(2) 0.9609(3) 0.18782(15) 0.0339(8) Uani 1 1 d .
H52A H 0.4170 1.0061 0.1967 0.041 Uiso 1 1 calc R
H52B H 0.4665 0.9850 0.1486 0.041 Uiso 1 1 calc R

loop_
_atom_site_aniso_label
_atom_site_aniso_U_11
_atom_site_aniso_U_22
_atom_site_aniso_U_33
_atom_site_aniso_U_23
_atom_site_aniso_U_13
_atom_site_aniso_U_12
Zr1 0.02105(19) 0.01850(18) 0.01989(19) 0.00033(10) 0.00611(13) -0.00004(10)
C1 0.0226(14) 0.0232(15) 0.0212(15) -0.0010(12) 0.0033(12) -0.0008(12)
C2 0.0200(14) 0.0196(14) 0.0239(15) 0.0017(12) 0.0054(12) 0.0025(11)
C3 0.0214(14) 0.0206(15) 0.0221(15) 0.0009(12) 0.0067(12) 0.0029(11)
C4 0.0227(14) 0.0222(15) 0.0234(15) 0.0010(12) 0.0061(12) 0.0039(12)
C5 0.0254(15) 0.0295(16) 0.0192(15) -0.0014(12) 0.0047(12) 0.0020(13)
C6 0.0360(17) 0.0282(17) 0.0225(16) -0.0035(13) 0.0079(14) -0.0029(14)
C7 0.0282(16) 0.0330(17) 0.0219(16) -0.0044(13) 0.0014(13) -0.0076(13)
C8 0.0291(16) 0.0236(15) 0.0256(16) -0.0023(13) 0.0072(13) -0.0033(13)
C9 0.0242(14) 0.0185(15) 0.0226(15) 0.0001(11) 0.0043(12) 0.0021(12)
C10 0.0231(14) 0.0196(14) 0.0242(15) 0.0017(12) 0.0075(12) 0.0002(12)
C11 0.0246(15) 0.0177(14) 0.0208(15) 0.0014(11) 0.0045(12) 0.0048(11)
C12 0.0222(14) 0.0170(14) 0.0177(14) 0.0007(11) 0.0021(12) 0.0034(11)
C13 0.0204(14) 0.0206(14) 0.0234(15) -0.0004(12) 0.0048(12) 0.0007(12)
C14 0.0263(15) 0.0199(14) 0.0223(15) -0.0009(12) 0.0048(12) 0.0037(12)
C15 0.0290(16) 0.0271(16) 0.0207(15) -0.0011(12) 0.0066(13) 0.0000(13)
C16 0.047(2) 0.056(2) 0.0234(17) -0.0047(16) 0.0119(16) -0.0160(18)
C17 0.0380(19) 0.055(2) 0.0332(19) -0.0086(17) 0.0074(16) -0.0061(18)
C18 0.0269(15) 0.0275(16) 0.0188(15) -0.0033(12) 0.0024(12) -0.0030(13)
C19 0.0262(15) 0.0197(15) 0.0234(15) -0.0026(12) 0.0043(13) 0.0049(12)
C20 0.0196(14) 0.0214(14) 0.0242(16) 0.0002(12) 0.0023(12) -0.0004(12)
C21 0.0234(14) 0.0203(14) 0.0214(15) 0.0005(12) 0.0068(12) 0.0023(12)
C22 0.0375(18) 0.0276(17) 0.0230(16) 0.0020(13) 0.0058(14) -0.0002(14)
C23 0.0306(17) 0.0403(19) 0.0220(16) -0.0048(14) 0.0083(13) 0.0022(14)
C24 0.0233(15) 0.0391(19) 0.0295(17) -0.0013(14) 0.0042(13) -0.0045(14)
C25 0.044(2) 0.0265(17) 0.0340(19) -0.0013(15) 0.0077(16) -0.0045(16)
C26 0.045(2) 0.0326(18) 0.0376(19) 0.0005(15) 0.0221(16) 0.0052(15)
C27 0.0424(18) 0.0249(16) 0.0321(18) 0.0019(13) 0.0185(15) 0.0034(14)
C28 0.045(2) 0.0285(18) 0.0347(19) -0.0075(15) -0.0074(16) 0.0052(15)
C29 0.041(2) 0.046(2) 0.0248(17) -0.0085(15) -0.0038(15) 0.0127(16)
C30 0.0202(15) 0.0269(15) 0.0215(15) -0.0001(12) 0.0052(12) -0.0023(12)
C31 0.0276(16) 0.0298(17) 0.0285(16) 0.0018(13) 0.0122(13) 0.0006(13)
C32 0.0234(16) 0.0318(18) 0.0284(17) 0.0012(13) 0.0101(14) -0.0040(12)
C33 0.0269(15) 0.0212(15) 0.0308(17) 0.0022(13) 0.0110(13) -0.0042(12)
C34 0.0269(16) 0.0238(16) 0.0346(18) 0.0018(13) 0.0109(14) -0.0062(13)
C35 0.0355(17) 0.0176(15) 0.0353(18) 0.0009(13) 0.0117(15) -0.0037(13)
C36 0.0317(17) 0.0245(16) 0.0329(18) 0.0099(13) 0.0108(14) 0.0001(13)
C37 0.0295(16) 0.0232(15) 0.0259(16) 0.0034(12) 0.0100(13) -0.0024(13)
C38 0.0254(15) 0.0254(15) 0.0220(15) -0.0013(12) 0.0036(13) 0.0023(13)
C39 0.0241(15) 0.0260(15) 0.0210(15) -0.0037(12) 0.0007(13) -0.0017(12)
C40 0.0278(17) 0.0292(16) 0.0245(17) -0.0052(13) 0.0058(14) -0.0059(13)
C41 0.0304(18) 0.052(2) 0.0265(17) -0.0106(16) 0.0072(15) -0.0103(16)
C42 0.0246(16) 0.052(2) 0.0335(19) -0.0138(17) 0.0041(14) 0.0026(15)
C43 0.0323(17) 0.0320(18) 0.0317(18) -0.0025(14) -0.0020(15) 0.0078(14)
C44 0.0265(16) 0.0311(17) 0.0273(17) -0.0004(14) 0.0023(13) 0.0010(13)
C45 0.0230(15) 0.0228(15) 0.0252(15) -0.0022(12) 0.0068(12) 0.0006(12)
C46 0.0242(15) 0.0238(15) 0.0224(15) 0.0004(12) 0.0115(12) 0.0004(12)
C47 0.0282(16) 0.0264(16) 0.0273(17) -0.0013(13) 0.0089(13) 0.0008(13)
C48 0.0268(16) 0.0305(17) 0.0281(17) 0.0035(13) 0.0066(13) 0.0032(13)
C49 0.0353(17) 0.0207(15) 0.0309(17) 0.0002(13) 0.0134(14) 0.0022(13)
C50 0.0339(17) 0.0297(17) 0.0311(17) -0.0089(14) 0.0076(15) -0.0029(14)
C51 0.0270(16) 0.0311(17) 0.0253(16) 0.0004(13) 0.0032(13) 0.0028(13)
Cl1 0.0414(5) 0.0391(5) 0.0366(5) 0.0039(4) 0.0069(4) -0.0046(4)
Cl2 0.0401(5) 0.0317(5) 0.0585(6) -0.0028(4) 0.0189(4) -0.0027(4)
C52 0.0353(18) 0.0303(18) 0.0371(19) 0.0028(15) 0.0116(15) 0.0038(14)

loop_
_atom_type_symbol
_atom_type_description
_atom_type_scat_dispersion_real
_atom_type_scat_dispersion_imag
_atom_type_scat_source
C C 0.0033 0.0016 'International Tables Vol C Tables 4.2.6.8 and 6.1.1.4'
H H 0.0000 0.0000 'International Tables Vol C Tables 4.2.6.8 and 6.1.1.4'
Cl Cl 0.1484 0.1585 'International Tables Vol C Tables 4.2.6.8 and 6.1.1.4'
Zr Zr -2.9673 0.5597 'International Tables Vol C Tables 4.2.6.8 and 6.1.1.4'

loop_
_geom_angle_atom_site_label_1
_geom_angle_atom_site_label_2
_geom_angle_atom_site_label_3
_geom_angle
C45 Zr1 C38 105.03(10)
C45 Zr1 C1 122.24(10)
C38 Zr1 C1 122.45(10)
C45 Zr1 C33 123.33(10)
C38 Zr1 C33 120.60(11)
C1 Zr1 C33 58.00(10)
C45 Zr1 C37 137.37(11)
C38 Zr1 C37 87.78(11)
C1 Zr1 C37 79.12(10)
C33 Zr1 C37 33.37(10)
C45 Zr1 C34 90.62(10)
C38 Zr1 C34 134.01(11)
C1 Zr1 C34 79.55(10)
C33 Zr1 C34 33.48(10)
C37 Zr1 C34 54.75(10)
C45 Zr1 C2 134.52(10)
C38 Zr1 C2 89.49(10)
C1 Zr1 C2 34.11(9)
C33 Zr1 C2 80.44(10)
C37 Zr1 C2 84.86(10)
C34 Zr1 C2 109.88(10)
C45 Zr1 C36 108.62(10)
C38 Zr1 C36 79.69(11)
C1 Zr1 C36 110.38(10)
C33 Zr1 C36 55.06(10)
C37 Zr1 C36 32.86(10)
C34 Zr1 C36 54.33(11)
C2 Zr1 C36 116.37(10)
C45 Zr1 C35 83.38(10)
C38 Zr1 C35 105.37(11)
C1 Zr1 C35 110.49(10)
C33 Zr1 C35 54.87(10)
C37 Zr1 C35 53.99(10)
C34 Zr1 C35 32.81(10)
C2 Zr1 C35 134.57(9)
C36 Zr1 C35 32.17(10)
C45 Zr1 C21 89.48(10)
C38 Zr1 C21 136.36(10)
C1 Zr1 C21 33.49(9)
C33 Zr1 C21 80.13(10)
C37 Zr1 C21 109.08(9)
C34 Zr1 C21 85.42(10)
C2 Zr1 C21 54.11(9)
C36 Zr1 C21 134.73(10)
C35 Zr1 C21 117.22(10)
C45 Zr1 C11 106.05(9)
C38 Zr1 C11 84.13(10)
C1 Zr1 C11 54.34(9)
C33 Zr1 C11 110.05(9)
C37 Zr1 C11 115.74(9)
C34 Zr1 C11 133.16(9)
C2 Zr1 C11 31.68(9)
C36 Zr1 C11 144.46(9)
C35 Zr1 C11 164.71(10)
C21 Zr1 C11 52.24(9)
C45 Zr1 C12 81.94(9)
C38 Zr1 C12 109.37(10)
C1 Zr1 C12 54.02(9)
C33 Zr1 C12 109.56(9)
C37 Zr1 C12 132.48(9)
C34 Zr1 C12 115.58(10)
C2 Zr1 C12 52.67(9)
C36 Zr1 C12 164.31(9)
C35 Zr1 C12 144.72(10)
C21 Zr1 C12 31.16(9)
C11 Zr1 C12 31.11(8)
C21 C1 C2 106.0(2)
C21 C1 C30 126.2(3)
C2 C1 C30 126.5(3)
C21 C1 Zr1 79.03(16)
C2 C1 Zr1 76.30(16)
C30 C1 Zr1 101.08(18)
C3 C2 C11 115.9(3)
C3 C2 C1 134.7(3)
C11 C2 C1 109.2(2)
C3 C2 Zr1 112.98(18)
C11 C2 Zr1 81.12(16)
C1 C2 Zr1 69.59(16)
C4 C3 C2 122.2(3)
C3 C4 C9 120.9(3)
C3 C4 C5 117.1(3)
C9 C4 C5 121.9(3)
C23 C5 C22 108.2(3)
C23 C5 C6 107.7(2)
C22 C5 C6 109.4(2)
C23 C5 C4 111.8(2)
C22 C5 C4 108.9(2)
C6 C5 C4 110.8(2)
C7 C6 C5 112.6(2)
C6 C7 C8 111.7(3)
C9 C8 C7 110.3(2)
C9 C8 C25 109.2(3)
C7 C8 C25 110.5(3)
C9 C8 C24 111.4(2)
C7 C8 C24 107.2(3)
C25 C8 C24 108.2(3)
C10 C9 C4 117.7(3)
C10 C9 C8 119.6(3)
C4 C9 C8 122.7(3)
C9 C10 C11 121.9(3)
C10 C11 C2 121.2(3)
C10 C11 C12 131.1(3)
C2 C11 C12 107.6(2)
C10 C11 Zr1 123.06(19)
C2 C11 Zr1 67.20(16)
C12 C11 Zr1 75.29(16)
C13 C12 C21 121.4(3)
C13 C12 C11 131.0(3)
C21 C12 C11 107.5(2)
C13 C12 Zr1 124.68(19)
C21 C12 Zr1 69.03(15)
C11 C12 Zr1 73.60(15)
C14 C13 C12 120.9(3)
C13 C14 C19 118.3(3)
C13 C14 C15 118.8(3)
C19 C14 C15 122.8(3)
C14 C15 C16 109.5(3)
C14 C15 C27 111.9(2)
C16 C15 C27 106.6(3)
C14 C15 C26 109.1(2)
C16 C15 C26 111.9(3)
C27 C15 C26 108.0(3)
C17 C16 C15 112.7(3)
C16 C17 C18 112.6(3)
C29 C18 C28 108.7(3)
C29 C18 C17 111.8(3)
C28 C18 C17 105.9(3)
C29 C18 C19 109.1(2)
C28 C18 C19 110.2(2)
C17 C18 C19 111.0(2)
C20 C19 C14 120.8(3)
C20 C19 C18 117.1(3)
C14 C19 C18 122.0(3)
C19 C20 C21 122.3(3)
C20 C21 C12 116.2(2)
C20 C21 C1 134.3(3)
C12 C21 C1 109.5(2)
C20 C21 Zr1 119.27(19)
C12 C21 Zr1 79.81(16)
C1 C21 Zr1 67.48(15)
C31 C30 C33 112.9(2)
C31 C30 C32 106.9(2)
C33 C30 C32 111.2(2)
C31 C30 C1 112.7(2)
C33 C30 C1 100.0(2)
C32 C30 C1 113.3(2)
C37 C33 C34 106.5(3)
C37 C33 C30 124.7(3)
C34 C33 C30 125.2(3)
C37 C33 Zr1 73.37(17)
C34 C33 Zr1 74.05(17)
C30 C33 Zr1 100.97(18)
C35 C34 C33 108.5(3)
C35 C34 Zr1 76.20(17)
C33 C34 Zr1 72.47(17)
C36 C35 C34 108.0(3)
C36 C35 Zr1 73.18(17)
C34 C35 Zr1 70.99(17)
C35 C36 C37 107.6(3)
C35 C36 Zr1 74.65(17)
C37 C36 Zr1 70.94(17)
C33 C37 C36 109.4(3)
C33 C37 Zr1 73.26(17)
C36 C37 Zr1 76.20(17)
C39 C38 Zr1 115.2(2)
C40 C39 C44 116.3(3)
C40 C39 C38 121.6(3)
C44 C39 C38 122.1(3)
C41 C40 C39 122.5(3)
C40 C41 C42 119.9(3)
C43 C42 C41 119.5(3)
C42 C43 C44 120.8(3)
C43 C44 C39 121.0(3)
C46 C45 Zr1 122.8(2)
C51 C46 C47 116.6(3)
C51 C46 C45 122.3(3)
C47 C46 C45 121.1(3)
C48 C47 C46 121.9(3)
C47 C48 C49 120.8(3)
C48 C49 C50 118.4(3)
C49 C50 C51 120.4(3)
C46 C51 C50 121.8(3)
Cl2 C52 Cl1 111.09(18)

loop_
_geom_bond_atom_site_label_1
_geom_bond_atom_site_label_2
_geom_bond_distance
Zr1 C45 2.298(3)
Zr1 C38 2.328(3)
Zr1 C1 2.428(3)
Zr1 C33 2.453(3)
Zr1 C37 2.454(3)
Zr1 C34 2.473(3)
Zr1 C2 2.517(3)
Zr1 C36 2.522(3)
Zr1 C35 2.540(3)
Zr1 C21 2.581(3)
Zr1 C11 2.698(3)
Zr1 C12 2.720(3)
C1 C21 1.451(4)
C1 C2 1.453(4)
C1 C30 1.560(4)
C2 C3 1.423(4)
C2 C11 1.434(4)
C3 C4 1.378(4)
C4 C9 1.434(4)
C4 C5 1.547(4)
C5 C23 1.528(4)
C5 C22 1.539(4)
C5 C6 1.540(4)
C6 C7 1.517(4)
C7 C8 1.532(4)
C8 C9 1.526(4)
C8 C25 1.535(5)
C8 C24 1.541(4)
C9 C10 1.379(4)
C10 C11 1.399(4)
C11 C12 1.453(4)
C12 C13 1.403(4)
C12 C21 1.430(4)
C13 C14 1.386(4)
C14 C19 1.429(4)
C14 C15 1.530(4)
C15 C16 1.531(5)
C15 C27 1.534(4)
C15 C26 1.534(4)
C16 C17 1.506(5)
C17 C18 1.535(5)
C18 C29 1.515(4)
C18 C28 1.531(5)
C18 C19 1.548(4)
C19 C20 1.368(4)
C20 C21 1.419(4)
C30 C31 1.528(4)
C30 C33 1.530(4)
C30 C32 1.536(4)
C33 C37 1.409(4)
C33 C34 1.419(4)
C34 C35 1.417(5)
C35 C36 1.402(5)
C36 C37 1.409(4)
C38 C39 1.472(4)
C39 C40 1.403(4)
C39 C44 1.410(4)
C40 C41 1.381(5)
C41 C42 1.388(5)
C42 C43 1.373(5)
C43 C44 1.398(5)
C45 C46 1.481(4)
C46 C51 1.385(4)
C46 C47 1.404(4)
C47 C48 1.380(4)
C48 C49 1.384(4)
C49 C50 1.390(5)
C50 C51 1.398(4)
Cl1 C52 1.779(3)
Cl2 C52 1.757(3)

loop_
_geom_torsion_atom_site_label_1
_geom_torsion_atom_site_label_2
_geom_torsion_atom_site_label_3
_geom_torsion_atom_site_label_4
_geom_torsion
C45 Zr1 C1 C21 13.5(2)
C38 Zr1 C1 C21 -126.38(17)
C33 Zr1 C1 C21 125.3(2)
C37 Zr1 C1 C21 153.35(18)
C34 Zr1 C1 C21 97.56(17)
C2 Zr1 C1 C21 -109.7(2)
C36 Zr1 C1 C21 143.05(16)
C35 Zr1 C1 C21 108.66(17)
C11 Zr1 C1 C21 -73.64(17)
C12 Zr1 C1 C21 -35.01(15)
C45 Zr1 C1 C2 123.17(17)
C38 Zr1 C1 C2 -16.7(2)
C33 Zr1 C1 C2 -125.0(2)
C37 Zr1 C1 C2 -96.96(17)
C34 Zr1 C1 C2 -152.75(18)
C36 Zr1 C1 C2 -107.26(17)
C35 Zr1 C1 C2 -141.65(16)
C21 Zr1 C1 C2 109.7(2)
C11 Zr1 C1 C2 36.05(15)
C12 Zr1 C1 C2 74.68(17)
C45 Zr1 C1 C30 -111.66(18)
C38 Zr1 C1 C30 108.47(19)
C33 Zr1 C1 C30 0.17(16)
C37 Zr1 C1 C30 28.20(17)
C34 Zr1 C1 C30 -27.59(18)
C2 Zr1 C1 C30 125.2(3)
C36 Zr1 C1 C30 17.9(2)
C35 Zr1 C1 C30 -16.5(2)
C21 Zr1 C1 C30 -125.1(3)
C11 Zr1 C1 C30 161.2(2)
C12 Zr1 C1 C30 -160.2(2)
C21 C1 C2 C3 176.7(3)
C30 C1 C2 C3 8.8(5)
Zr1 C1 C2 C3 102.6(3)
C21 C1 C2 C11 1.8(3)
C30 C1 C2 C11 -166.1(3)
Zr1 C1 C2 C11 -72.3(2)
C21 C1 C2 Zr1 74.10(19)
C30 C1 C2 Zr1 -93.8(3)
C45 Zr1 C2 C3 145.62(19)
C38 Zr1 C2 C3 34.8(2)
C1 Zr1 C2 C3 -131.2(3)
C33 Zr1 C2 C3 -86.4(2)
C37 Zr1 C2 C3 -53.0(2)
C34 Zr1 C2 C3 -102.5(2)
C36 Zr1 C2 C3 -43.4(2)
C35 Zr1 C2 C3 -76.5(2)
C21 Zr1 C2 C3 -171.0(2)
C11 Zr1 C2 C3 114.4(3)
C12 Zr1 C2 C3 149.9(2)
C45 Zr1 C2 C11 31.2(2)
C38 Zr1 C2 C11 -79.61(17)
C1 Zr1 C2 C11 114.4(2)
C33 Zr1 C2 C11 159.21(18)
C37 Zr1 C2 C11 -167.43(17)
C34 Zr1 C2 C11 143.02(17)
C36 Zr1 C2 C11 -157.82(16)
C35 Zr1 C2 C11 169.09(17)
C21 Zr1 C2 C11 74.53(17)
C12 Zr1 C2 C11 35.46(15)
C45 Zr1 C2 C1 -83.2(2)
C38 Zr1 C2 C1 165.98(17)
C33 Zr1 C2 C1 44.79(17)
C37 Zr1 C2 C1 78.16(17)
C34 Zr1 C2 C1 28.61(18)
C36 Zr1 C2 C1 87.76(18)
C35 Zr1 C2 C1 54.7(2)
C21 Zr1 C2 C1 -39.89(16)
C11 Zr1 C2 C1 -114.4(2)
C12 Zr1 C2 C1 -78.95(17)
C11 C2 C3 C4 -3.4(4)
C1 C2 C3 C4 -178.1(3)
Zr1 C2 C3 C4 -94.6(3)
C2 C3 C4 C9 1.3(4)
C2 C3 C4 C5 177.8(3)
C3 C4 C5 C23 47.8(4)
C9 C4 C5 C23 -135.7(3)
C3 C4 C5 C22 -71.7(3)
C9 C4 C5 C22 104.8(3)
C3 C4 C5 C6 167.9(3)
C9 C4 C5 C6 -15.6(4)
C23 C5 C6 C7 167.0(3)
C22 C5 C6 C7 -75.6(3)
C4 C5 C6 C7 44.5(3)
C5 C6 C7 C8 -64.6(3)
C6 C7 C8 C9 49.8(3)
C6 C7 C8 C25 -71.1(3)
C6 C7 C8 C24 171.2(3)
C3 C4 C9 C10 -0.1(4)
C5 C4 C9 C10 -176.5(3)
C3 C4 C9 C8 -179.0(3)
C5 C4 C9 C8 4.7(4)
C7 C8 C9 C10 160.0(3)
C25 C8 C9 C10 -78.4(3)
C24 C8 C9 C10 41.1(4)
C7 C8 C9 C4 -21.2(4)
C25 C8 C9 C4 100.5(3)
C24 C8 C9 C4 -140.0(3)
C4 C9 C10 C11 1.3(4)
C8 C9 C10 C11 -179.8(3)
C9 C10 C11 C2 -3.7(4)
C9 C10 C11 C12 177.4(3)
C9 C10 C11 Zr1 77.9(3)
C3 C2 C11 C10 4.6(4)
C1 C2 C11 C10 -179.4(3)
Zr1 C2 C11 C10 115.9(3)
C3 C2 C11 C12 -176.3(2)
C1 C2 C11 C12 -0.3(3)
Zr1 C2 C11 C12 -64.99(19)
C3 C2 C11 Zr1 -111.3(2)
C1 C2 C11 Zr1 64.65(19)
C45 Zr1 C11 C10 89.2(2)
C38 Zr1 C11 C10 -14.8(2)
C1 Zr1 C11 C10 -152.4(3)
C33 Zr1 C11 C10 -135.3(2)
C37 Zr1 C11 C10 -99.5(2)
C34 Zr1 C11 C10 -164.3(2)
C2 Zr1 C11 C10 -113.4(3)
C36 Zr1 C11 C10 -77.9(3)
C35 Zr1 C11 C10 -144.2(3)
C21 Zr1 C11 C10 165.6(3)
C12 Zr1 C11 C10 129.8(3)
C45 Zr1 C11 C2 -157.41(17)
C38 Zr1 C11 C2 98.60(18)
C1 Zr1 C11 C2 -38.93(16)
C33 Zr1 C11 C2 -21.88(19)
C37 Zr1 C11 C2 13.93(19)
C34 Zr1 C11 C2 -50.8(2)
C36 Zr1 C11 C2 35.6(3)
C35 Zr1 C11 C2 -30.7(4)
C21 Zr1 C11 C2 -80.98(18)
C12 Zr1 C11 C2 -116.8(2)
C45 Zr1 C11 C12 -40.64(17)
C38 Zr1 C11 C12 -144.63(17)
C1 Zr1 C11 C12 77.84(17)
C33 Zr1 C11 C12 94.89(17)
C37 Zr1 C11 C12 130.70(16)
C34 Zr1 C11 C12 65.9(2)
C2 Zr1 C11 C12 116.8(2)
C36 Zr1 C11 C12 152.35(18)
C35 Zr1 C11 C12 86.0(4)
C21 Zr1 C11 C12 35.79(15)
C10 C11 C12 C13 0.7(5)
C2 C11 C12 C13 -178.2(3)
Zr1 C11 C12 C13 122.0(3)
C10 C11 C12 C21 177.7(3)
C2 C11 C12 C21 -1.3(3)
Zr1 C11 C12 C21 -61.03(19)
C10 C11 C12 Zr1 -121.3(3)
C2 C11 C12 Zr1 59.74(19)
C45 Zr1 C12 C13 11.9(2)
C38 Zr1 C12 C13 -91.3(2)
C1 Zr1 C12 C13 152.1(3)
C33 Zr1 C12 C13 134.5(2)
C37 Zr1 C12 C13 163.2(2)
C34 Zr1 C12 C13 98.7(2)
C2 Zr1 C12 C13 -165.1(3)
C36 Zr1 C12 C13 145.4(3)
C35 Zr1 C12 C13 78.2(3)
C21 Zr1 C12 C13 114.4(3)
C11 Zr1 C12 C13 -128.9(3)
C45 Zr1 C12 C21 -102.50(17)
C38 Zr1 C12 C21 154.32(16)
C1 Zr1 C12 C21 37.72(16)
C33 Zr1 C12 C21 20.09(18)
C37 Zr1 C12 C21 48.9(2)
C34 Zr1 C12 C21 -15.70(19)
C2 Zr1 C12 C21 80.57(17)
C36 Zr1 C12 C21 31.0(4)
C35 Zr1 C12 C21 -36.2(2)
C11 Zr1 C12 C21 116.7(2)
C45 Zr1 C12 C11 140.79(17)
C38 Zr1 C12 C11 37.62(18)
C1 Zr1 C12 C11 -78.98(17)
C33 Zr1 C12 C11 -96.62(17)
C37 Zr1 C12 C11 -67.8(2)
C34 Zr1 C12 C11 -132.40(16)
C2 Zr1 C12 C11 -36.13(15)
C36 Zr1 C12 C11 -85.7(4)
C35 Zr1 C12 C11 -152.89(18)
C21 Zr1 C12 C11 -116.7(2)
C21 C12 C13 C14 0.6(4)
C11 C12 C13 C14 177.2(3)
Zr1 C12 C13 C14 -84.4(3)
C12 C13 C14 C19 0.5(4)
C12 C13 C14 C15 178.0(3)
C13 C14 C15 C16 162.0(3)
C19 C14 C15 C16 -20.6(4)
C13 C14 C15 C27 44.1(4)
C19 C14 C15 C27 -138.5(3)
C13 C14 C15 C26 -75.3(3)
C19 C14 C15 C26 102.1(3)
C14 C15 C16 C17 50.0(4)
C27 C15 C16 C17 171.1(3)
C26 C15 C16 C17 -71.1(4)
C15 C16 C17 C18 -64.2(4)
C16 C17 C18 C29 -79.3(4)
C16 C17 C18 C28 162.5(3)
C16 C17 C18 C19 42.8(4)
C13 C14 C19 C20 -1.2(4)
C15 C14 C19 C20 -178.6(3)
C13 C14 C19 C18 -179.1(3)
C15 C14 C19 C18 3.5(4)
C29 C18 C19 C20 -68.1(4)
C28 C18 C19 C20 51.2(4)
C17 C18 C19 C20 168.2(3)
C29 C18 C19 C14 109.8(3)
C28 C18 C19 C14 -130.9(3)
C17 C18 C19 C14 -13.9(4)
C14 C19 C20 C21 0.8(4)
C18 C19 C20 C21 178.8(3)
C19 C20 C21 C12 0.3(4)
C19 C20 C21 C1 179.3(3)
C19 C20 C21 Zr1 93.1(3)
C13 C12 C21 C20 -1.0(4)
C11 C12 C21 C20 -178.3(2)
Zr1 C12 C21 C20 117.7(2)
C13 C12 C21 C1 179.8(3)
C11 C12 C21 C1 2.5(3)
Zr1 C12 C21 C1 -61.55(19)
C13 C12 C21 Zr1 -118.7(3)
C11 C12 C21 Zr1 64.00(19)
C2 C1 C21 C20 178.3(3)
C30 C1 C21 C20 -13.8(5)
Zr1 C1 C21 C20 -109.6(3)
C2 C1 C21 C12 -2.6(3)
C30 C1 C21 C12 165.3(3)
Zr1 C1 C21 C12 69.5(2)
C2 C1 C21 Zr1 -72.14(19)
C30 C1 C21 Zr1 95.8(3)
C45 Zr1 C21 C20 -39.3(2)
C38 Zr1 C21 C20 -150.8(2)
C1 Zr1 C21 C20 129.4(3)
C33 Zr1 C21 C20 84.7(2)
C37 Zr1 C21 C20 101.6(2)
C34 Zr1 C21 C20 51.4(2)
C2 Zr1 C21 C20 170.0(3)
C36 Zr1 C21 C20 76.9(3)
C35 Zr1 C21 C20 43.0(2)
C11 Zr1 C21 C20 -150.2(3)
C12 Zr1 C21 C20 -114.4(3)
C45 Zr1 C21 C12 75.17(17)
C38 Zr1 C21 C12 -36.3(2)
C1 Zr1 C21 C12 -116.2(2)
C33 Zr1 C21 C12 -160.82(17)
C37 Zr1 C21 C12 -143.99(16)
C34 Zr1 C21 C12 165.83(17)
C2 Zr1 C21 C12 -75.54(17)
C36 Zr1 C21 C12 -168.69(16)
C35 Zr1 C21 C12 157.45(16)
C11 Zr1 C21 C12 -35.73(15)
C45 Zr1 C21 C1 -168.63(17)
C38 Zr1 C21 C1 79.9(2)
C33 Zr1 C21 C1 -44.62(17)
C37 Zr1 C21 C1 -27.79(19)
C34 Zr1 C21 C1 -77.96(17)
C2 Zr1 C21 C1 40.67(16)
C36 Zr1 C21 C1 -52.5(2)
C35 Zr1 C21 C1 -86.34(18)
C11 Zr1 C21 C1 80.48(17)
C12 Zr1 C21 C1 116.2(2)
C21 C1 C30 C31 155.2(3)
C2 C1 C30 C31 -39.3(4)
Zr1 C1 C30 C31 -120.3(2)
C21 C1 C30 C33 -84.7(3)
C2 C1 C30 C33 80.8(3)
Zr1 C1 C30 C33 -0.2(2)
C21 C1 C30 C32 33.7(4)
C2 C1 C30 C32 -160.8(3)
Zr1 C1 C30 C32 118.2(2)
C31 C30 C33 C37 42.9(4)
C32 C30 C33 C37 163.0(3)
C1 C30 C33 C37 -77.0(3)
C31 C30 C33 C34 -161.7(3)
C32 C30 C33 C34 -41.6(4)
C1 C30 C33 C34 78.3(3)
C31 C30 C33 Zr1 120.2(2)
C32 C30 C33 Zr1 -119.7(2)
C1 C30 C33 Zr1 0.2(2)
C45 Zr1 C33 C37 -127.04(18)
C38 Zr1 C33 C37 11.5(2)
C1 Zr1 C33 C37 123.0(2)
C34 Zr1 C33 C37 -113.2(3)
C2 Zr1 C33 C37 95.20(19)
C36 Zr1 C33 C37 -36.65(18)
C35 Zr1 C33 C37 -76.20(19)
C21 Zr1 C33 C37 150.16(19)
C11 Zr1 C33 C37 106.65(18)
C12 Zr1 C33 C37 139.77(17)
C45 Zr1 C33 C34 -13.9(2)
C38 Zr1 C33 C34 124.69(19)
C1 Zr1 C33 C34 -123.9(2)
C37 Zr1 C33 C34 113.2(3)
C2 Zr1 C33 C34 -151.63(19)
C36 Zr1 C33 C34 76.5(2)
C35 Zr1 C33 C34 36.97(18)
C21 Zr1 C33 C34 -96.67(19)
C11 Zr1 C33 C34 -140.19(18)
C12 Zr1 C33 C34 -107.06(18)
C45 Zr1 C33 C30 109.82(19)
C38 Zr1 C33 C30 -111.62(19)
C1 Zr1 C33 C30 -0.17(16)
C37 Zr1 C33 C30 -123.1(3)
C34 Zr1 C33 C30 123.7(3)
C2 Zr1 C33 C30 -27.94(18)
C36 Zr1 C33 C30 -159.8(2)
C35 Zr1 C33 C30 160.7(2)
C21 Zr1 C33 C30 27.02(18)
C11 Zr1 C33 C30 -16.5(2)
C12 Zr1 C33 C30 16.6(2)
C37 C33 C34 C35 -1.6(3)
C30 C33 C34 C35 -160.7(3)
Zr1 C33 C34 C35 -68.3(2)
C37 C33 C34 Zr1 66.7(2)
C30 C33 C34 Zr1 -92.3(3)
C45 Zr1 C34 C35 -76.73(19)
C38 Zr1 C34 C35 35.1(2)
C1 Zr1 C34 C35 160.6(2)
C33 Zr1 C34 C35 114.8(3)
C37 Zr1 C34 C35 76.6(2)
C2 Zr1 C34 C35 144.71(18)
C36 Zr1 C34 C35 35.93(18)
C21 Zr1 C34 C35 -166.16(19)
C11 Zr1 C34 C35 170.37(17)
C12 Zr1 C34 C35 -158.09(17)
C45 Zr1 C34 C33 168.44(19)
C38 Zr1 C34 C33 -79.8(2)
C1 Zr1 C34 C33 45.73(19)
C37 Zr1 C34 C33 -38.26(18)
C2 Zr1 C34 C33 29.9(2)
C36 Zr1 C34 C33 -78.9(2)
C35 Zr1 C34 C33 -114.8(3)
C21 Zr1 C34 C33 79.01(18)
C11 Zr1 C34 C33 55.5(2)
C12 Zr1 C34 C33 87.08(19)
C33 C34 C35 C36 1.5(3)
Zr1 C34 C35 C36 -64.3(2)
C33 C34 C35 Zr1 65.9(2)
C45 Zr1 C35 C36 -142.0(2)
C38 Zr1 C35 C36 -38.2(2)
C1 Zr1 C35 C36 95.97(19)
C33 Zr1 C35 C36 78.7(2)
C37 Zr1 C35 C36 37.35(18)
C34 Zr1 C35 C36 116.4(3)
C2 Zr1 C35 C36 66.7(2)
C21 Zr1 C35 C36 131.98(18)
C11 Zr1 C35 C36 88.9(4)
C12 Zr1 C35 C36 152.07(18)
C45 Zr1 C35 C34 101.54(19)
C38 Zr1 C35 C34 -154.63(18)
C1 Zr1 C35 C34 -20.5(2)
C33 Zr1 C35 C34 -37.75(18)
C37 Zr1 C35 C34 -79.1(2)
C2 Zr1 C35 C34 -49.7(2)
C36 Zr1 C35 C34 -116.4(3)
C21 Zr1 C35 C34 15.6(2)
C11 Zr1 C35 C34 -27.6(5)
C12 Zr1 C35 C34 35.6(3)
C34 C35 C36 C37 -0.9(3)
Zr1 C35 C36 C37 -63.8(2)
C34 C35 C36 Zr1 62.9(2)
C45 Zr1 C36 C35 40.2(2)
C38 Zr1 C36 C35 142.7(2)
C1 Zr1 C36 C35 -96.37(19)
C33 Zr1 C36 C35 -78.0(2)
C37 Zr1 C36 C35 -115.2(3)
C34 Zr1 C36 C35 -36.68(18)
C2 Zr1 C36 C35 -133.07(18)
C21 Zr1 C36 C35 -68.5(2)
C11 Zr1 C36 C35 -153.01(19)
C12 Zr1 C36 C35 -90.6(4)
C45 Zr1 C36 C37 155.40(18)
C38 Zr1 C36 C37 -102.1(2)
C1 Zr1 C36 C37 18.9(2)
C33 Zr1 C36 C37 37.24(18)
C34 Zr1 C36 C37 78.6(2)
C2 Zr1 C36 C37 -17.8(2)
C35 Zr1 C36 C37 115.2(3)
C21 Zr1 C36 C37 46.7(2)
C11 Zr1 C36 C37 -37.8(3)
C12 Zr1 C36 C37 24.7(5)
C34 C33 C37 C36 1.1(3)
C30 C33 C37 C36 160.3(3)
Zr1 C33 C37 C36 68.3(2)
C34 C33 C37 Zr1 -67.2(2)
C30 C33 C37 Zr1 92.0(3)
C35 C36 C37 C33 -0.1(3)
Zr1 C36 C37 C33 -66.3(2)
C35 C36 C37 Zr1 66.2(2)
C45 Zr1 C37 C33 80.0(2)
C38 Zr1 C37 C33 -170.09(19)
C1 Zr1 C37 C33 -46.43(18)
C34 Zr1 C37 C33 38.39(18)
C2 Zr1 C37 C33 -80.40(18)
C36 Zr1 C37 C33 115.6(3)
C35 Zr1 C37 C33 79.1(2)
C21 Zr1 C37 C33 -31.2(2)
C11 Zr1 C37 C33 -87.70(19)
C12 Zr1 C37 C33 -55.6(2)
C45 Zr1 C37 C36 -35.6(3)
C38 Zr1 C37 C36 74.32(19)
C1 Zr1 C37 C36 -162.0(2)
C33 Zr1 C37 C36 -115.6(3)
C34 Zr1 C37 C36 -77.2(2)
C2 Zr1 C37 C36 164.01(19)
C35 Zr1 C37 C36 -36.53(18)
C21 Zr1 C37 C36 -146.83(18)
C11 Zr1 C37 C36 156.72(18)
C12 Zr1 C37 C36 -171.19(17)
C45 Zr1 C38 C39 18.9(3)
C1 Zr1 C38 C39 164.5(2)
C33 Zr1 C38 C39 -126.2(2)
C37 Zr1 C38 C39 -119.9(2)
C34 Zr1 C38 C39 -87.1(3)
C2 Zr1 C38 C39 155.3(2)
C36 Zr1 C38 C39 -87.8(2)
C35 Zr1 C38 C39 -68.2(2)
C21 Zr1 C38 C39 124.5(2)
C11 Zr1 C38 C39 124.0(2)
C12 Zr1 C38 C39 105.5(2)
Zr1 C38 C39 C40 -76.4(3)
Zr1 C38 C39 C44 100.9(3)
C44 C39 C40 C41 -1.4(5)
C38 C39 C40 C41 176.1(3)
C39 C40 C41 C42 0.1(5)
C40 C41 C42 C43 0.6(5)
C41 C42 C43 C44 0.1(5)
C42 C43 C44 C39 -1.5(5)
C40 C39 C44 C43 2.1(4)
C38 C39 C44 C43 -175.4(3)
C38 Zr1 C45 C46 -83.6(2)
C1 Zr1 C45 C46 130.7(2)
C33 Zr1 C45 C46 60.3(3)
C37 Zr1 C45 C46 19.9(3)
C34 Zr1 C45 C46 52.7(2)
C2 Zr1 C45 C46 171.9(2)
C36 Zr1 C45 C46 0.4(3)
C35 Zr1 C45 C46 20.6(2)
C21 Zr1 C45 C46 138.1(2)
C11 Zr1 C45 C46 -171.7(2)
C12 Zr1 C45 C46 168.5(2)
Zr1 C45 C46 C51 -110.2(3)
Zr1 C45 C46 C47 68.5(3)
C51 C46 C47 C48 2.0(4)
C45 C46 C47 C48 -176.8(3)
C46 C47 C48 C49 -1.5(5)
C47 C48 C49 C50 0.3(5)
C48 C49 C50 C51 0.4(5)
C47 C46 C51 C50 -1.3(4)
C45 C46 C51 C50 177.4(3)
C49 C50 C51 C46 0.2(5)
